data_7710384
loop_
_publ_author_name
'Mukhopadhyay, Narottam'
'Sengupta, Arunava'
'Vijay, Aswin Kottapurath'
'Lloret, Francesc'
'Mukherjee, Rabindranath'

_publ_section_title
;
 Ni(ii) complexes of a new tetradentate NN&#x2032;N&#x2032;&#x2032;O
 picolinoyl-1,2-phenylenediamide-phenolate redox-active ligand at
 different redox levels
;
_journal_name_full 'Dalton Transactions'
_journal_paper_doi 10.1039/D2DT01043G
_journal_year 2022
_chemical_formula_moiety 'F6 Sb, C26 H28 N3 Ni O2, 0.5[CH2Cl2]'
_chemical_formula_sum 'C26.5 H29 Cl F6 N3 Ni O2 Sb'
_chemical_formula_weight 751.44
_chemical_name_common 2
_chemical_name_systematic '[Ni(L2)](SbF6)'
_chemical_properties_physical Moisture-sensitive
_space_group_crystal_system triclinic
_space_group_IT_number 2
_space_group_name_Hall '-P 1'
_space_group_name_H-M_alt 'P -1'
_atom_sites_solution_hydrogens geom
_atom_sites_solution_primary dual
_audit_creation_date 2022-03-25
_audit_creation_method
;
Olex2 1.5
(compiled 2021.12.09 svn.r5202d8cf for OlexSys, GUI svn.r6439)
;
_audit_update_record
;
2022-03-25 deposited with the CCDC.	2022-04-22 downloaded from the CCDC.
;
_cell_angle_alpha 67.728(3)
_cell_angle_beta 81.980(3)
_cell_angle_gamma 86.088(3)
_cell_formula_units_Z 2
_cell_length_a 8.0860(7)
_cell_length_b 12.2357(10)
_cell_length_c 15.7588(13)
_cell_measurement_reflns_used 9927
_cell_measurement_temperature 100(2)
_cell_measurement_theta_max 25.025
_cell_measurement_theta_min 2.752
_cell_volume 1428.5(2)
_computing_cell_refinement 'SAINT V8.38A (Bruker, 2018)'
_computing_data_collection 'SAINT V8.38A (Bruker, 2018)'
_computing_data_reduction 'SAINT V8.38A (Bruker, 2018)'
_computing_molecular_graphics 'Olex2 1.5 (Dolomanov et al., 2009)'
_computing_publication_material 'Olex2 1.5 (Dolomanov et al., 2009)'
_computing_structure_refinement 'SHELXL 2018/3 (Sheldrick, 2015)'
_computing_structure_solution 'SHELXT 2018/2 (Sheldrick, 2018)'
_diffrn_ambient_temperature 100
_diffrn_detector_area_resol_mean 7.9580
_diffrn_measured_fraction_theta_full 0.997
_diffrn_measured_fraction_theta_max 0.997
_diffrn_measurement_device_type 'Bruker APEX-II CCD'
_diffrn_measurement_method '\f and \w scans'
_diffrn_radiation_type MoK\a
_diffrn_radiation_wavelength 0.71073
_diffrn_reflns_av_R_equivalents 0.0290
_diffrn_reflns_av_unetI/netI 0.0414
_diffrn_reflns_Laue_measured_fraction_full 0.997
_diffrn_reflns_Laue_measured_fraction_max 0.997
_diffrn_reflns_limit_h_max 9
_diffrn_reflns_limit_h_min -9
_diffrn_reflns_limit_k_max 14
_diffrn_reflns_limit_k_min -14
_diffrn_reflns_limit_l_max 18
_diffrn_reflns_limit_l_min -18
_diffrn_reflns_number 11027
_diffrn_reflns_point_group_measured_fraction_full 0.997
_diffrn_reflns_point_group_measured_fraction_max 0.997
_diffrn_reflns_theta_full 25.025
_diffrn_reflns_theta_max 25.025
_diffrn_reflns_theta_min 2.752
_diffrn_source 'micro-focus sealed X-ray tube'
_diffrn_source_current 1.0
_diffrn_source_power 0.05
_diffrn_source_voltage 50.0
_diffrn_standards_number 0
_exptl_absorpt_coefficient_mu 1.767
_exptl_absorpt_correction_T_max 0.7457
_exptl_absorpt_correction_T_min 0.5611
_exptl_absorpt_correction_type empirical
_exptl_absorpt_process_details
;
SADABS-2016/2 (Bruker,2016/2) was used for absorption correction.
wR2(int) was 0.1610 before and 0.0643 after correction.
The Ratio of minimum to maximum transmission is 0.7524.
The \l/2 correction factor is Not present.
;
_exptl_crystal_colour 'metallic dark red'
_exptl_crystal_colour_lustre metallic
_exptl_crystal_colour_modifier dark
_exptl_crystal_colour_primary red
_exptl_crystal_density_diffrn 1.747
_exptl_crystal_density_method 'not measured'
_exptl_crystal_description block
_exptl_crystal_F_000 750
_exptl_crystal_recrystallization_method 'Re-crystallisation from solvent: CH2Cl2'
_exptl_crystal_size_max 0.2
_exptl_crystal_size_mid 0.1
_exptl_crystal_size_min 0.05
_exptl_transmission_factor_max 0.746
_exptl_transmission_factor_min 0.561
_refine_diff_density_max 0.396
_refine_diff_density_min -0.622
_refine_diff_density_rms 0.074
_refine_ls_extinction_method none
_refine_ls_goodness_of_fit_ref 1.049
_refine_ls_hydrogen_treatment constr
_refine_ls_matrix_type full
_refine_ls_number_parameters 358
_refine_ls_number_reflns 5039
_refine_ls_number_restraints 0
_refine_ls_restrained_S_all 1.049
_refine_ls_R_factor_all 0.0296
_refine_ls_R_factor_gt 0.0246
_refine_ls_shift/su_max 0.002
_refine_ls_shift/su_mean 0.000
_refine_ls_structure_factor_coef Fsqd
_refine_ls_weighting_details 'w=1/[\s^2^(Fo^2^)+(0.0133P)^2^+0.9465P] where P=(Fo^2^+2Fc^2^)/3'
_refine_ls_weighting_scheme calc
_refine_ls_wR_factor_gt 0.0566
_refine_ls_wR_factor_ref 0.0597
_reflns_Friedel_coverage 0.000
_reflns_number_gt 4526
_reflns_number_total 5039
_reflns_threshold_expression 'I > 2\s(I)'
_cod_data_source_file d2dt01043g2.cif
_cod_data_source_block Complex2
_cod_original_formula_sum 'C26.50 H29 Cl F6 N3 Ni O2 Sb'
_cod_database_code 7710384
_shelx_shelxl_version_number 2018/3
_shelx_space_group_comment
;
The symmetry employed for this shelxl refinement is uniquely defined
by the following loop, which should always be used as a source of
symmetry information in preference to the above space-group names.
They are only intended as comments.
;
_shelx_estimated_absorpt_t_max 0.917
_shelx_estimated_absorpt_t_min 0.719
_olex2_refinement_description
;
1. Fixed Uiso
 At 1.2 times of:
  All C(H) groups
 At 1.5 times of:
  All C(H,H,H) groups
2.a Aromatic/amide H refined with riding coordinates:
 C10(H10), C16(H16), C11(H11), C1(H1), C4(H4), C9(H9), C8(H8), C14(H14),
 C3(H3), C2(H2)
2.b Idealised Me refined as rotating group:
 C24(H24A,H24B,H24C), C22(H22A,H22B,H22C), C20(H20A,H20B,H20C), C19(H19A,H19B,
 H19C), C21(H21A,H21B,H21C), C23(H23A,H23B,H23C)
;
_smtbx_masks_special_details
;
A solvent mask was calculated and 45 electrons were 
found in a volume of 144\%A^3^ in 1 void per unit cell. 
This is consistent with the presence of 
0.5[CH2Cl2] per Formula Unit 
which account for 42 electrons 
per unit cell.
;
_smtbx_masks_void_probe_radius 1.2
_smtbx_masks_void_truncation_radius 1.2
_olex2_submission_special_instructions 'No special instructions were received'

loop_
_space_group_symop_operation_xyz
'x, y, z'
'-x, -y, -z'

loop_
_atom_site_label
_atom_site_type_symbol
_atom_site_fract_x
_atom_site_fract_y
_atom_site_fract_z
_atom_site_U_iso_or_equiv
_atom_site_adp_type
_atom_site_occupancy
_atom_site_site_symmetry_order
_atom_site_calc_flag
_atom_site_refinement_flags_posn
_atom_site_refinement_flags_adp
_atom_site_refinement_flags_occupancy
_atom_site_disorder_assembly
_atom_site_disorder_group
Sb1 Sb 0.64684(2) -0.05392(2) 0.71422(2) 0.01745(6) Uani 1 1 d . . . . .
Ni1 Ni 0.84589(4) 0.40103(3) 0.47663(2) 0.01385(8) Uani 1 1 d . . . . .
F1 F 0.79277(19) -0.06753(14) 0.80038(11) 0.0272(4) Uani 1 1 d . . . . .
F5 F 0.6019(2) -0.21585(13) 0.77082(11) 0.0273(4) Uani 1 1 d . . . . .
F4 F 0.5021(2) -0.03841(14) 0.62652(11) 0.0274(4) Uani 1 1 d . . . . .
F3 F 0.8237(2) -0.08344(16) 0.63481(12) 0.0331(4) Uani 1 1 d . . . . .
F6 F 0.46564(19) -0.02520(15) 0.79183(12) 0.0309(4) Uani 1 1 d . . . . .
O1 O 0.8702(2) 0.37715(15) 0.36505(12) 0.0170(4) Uani 1 1 d . . . . .
F2 F 0.6866(2) 0.10972(14) 0.65897(12) 0.0323(4) Uani 1 1 d . . . . .
O2 O 0.8947(2) 0.39401(19) 0.72310(13) 0.0278(5) Uani 1 1 d . . . . .
N1 N 0.9729(3) 0.27391(19) 0.54799(15) 0.0173(5) Uani 1 1 d . . . . .
N3 N 0.7160(2) 0.53169(18) 0.41865(14) 0.0131(4) Uani 1 1 d . . . . .
N2 N 0.8116(3) 0.44224(19) 0.57707(14) 0.0163(5) Uani 1 1 d . . . . .
C7 C 0.7095(3) 0.5424(2) 0.56513(17) 0.0160(5) Uani 1 1 d . . . . .
C12 C 0.6543(3) 0.5932(2) 0.47580(17) 0.0141(5) Uani 1 1 d . . . . .
C18 C 0.7913(3) 0.4541(2) 0.30518(17) 0.0153(5) Uani 1 1 d . . . . .
C10 C 0.5001(3) 0.7418(2) 0.52171(18) 0.0202(6) Uani 1 1 d . . . . .
H10 H 0.428718 0.809672 0.508006 0.024 Uiso 1 1 calc R U . . .
C13 C 0.6995(3) 0.5491(2) 0.33109(17) 0.0141(5) Uani 1 1 d . . . . .
C16 C 0.6929(3) 0.5387(2) 0.15904(18) 0.0189(6) Uani 1 1 d . . . . .
H16 H 0.683275 0.537002 0.100159 0.023 Uiso 1 1 calc R U . . .
C5 C 0.9813(3) 0.2744(2) 0.63389(18) 0.0183(6) Uani 1 1 d . . . . .
C11 C 0.5469(3) 0.6930(2) 0.45567(18) 0.0174(6) Uani 1 1 d . . . . .
H11 H 0.506795 0.726534 0.397135 0.021 Uiso 1 1 calc R U . . .
C1 C 1.0501(3) 0.1876(2) 0.52484(19) 0.0209(6) Uani 1 1 d . . . . .
H1 H 1.044572 0.187594 0.465010 0.025 Uiso 1 1 calc R U . . .
C17 C 0.7836(3) 0.4507(2) 0.21479(18) 0.0173(6) Uani 1 1 d . . . . .
C6 C 0.8907(3) 0.3765(2) 0.65166(17) 0.0186(6) Uani 1 1 d . . . . .
C15 C 0.6085(3) 0.6358(2) 0.18018(18) 0.0180(6) Uani 1 1 d . . . . .
C4 C 1.0677(3) 0.1874(2) 0.6968(2) 0.0241(6) Uani 1 1 d . . . . .
H4 H 1.073102 0.189343 0.756088 0.029 Uiso 1 1 calc R U . . .
C25 C 0.8809(3) 0.3556(2) 0.18610(18) 0.0202(6) Uani 1 1 d . . . . .
C9 C 0.5568(3) 0.6926(2) 0.60810(19) 0.0210(6) Uani 1 1 d . . . . .
H9 H 0.523953 0.727777 0.652351 0.025 Uiso 1 1 calc R U . . .
C8 C 0.6601(3) 0.5931(2) 0.63066(18) 0.0194(6) Uani 1 1 d . . . . .
H8 H 0.696922 0.559902 0.690043 0.023 Uiso 1 1 calc R U . . .
C14 C 0.6122(3) 0.6400(2) 0.26517(18) 0.0178(6) Uani 1 1 d . . . . .
H14 H 0.557365 0.702550 0.280281 0.021 Uiso 1 1 calc R U . . .
C3 C 1.1467(3) 0.0973(3) 0.6731(2) 0.0275(7) Uani 1 1 d . . . . .
H3 H 1.205723 0.036096 0.715870 0.033 Uiso 1 1 calc R U . . .
C24 C 0.8357(3) 0.2299(2) 0.2540(2) 0.0258(6) Uani 1 1 d . . . . .
H24A H 0.858431 0.220273 0.315955 0.039 Uiso 1 1 calc R U . . .
H24B H 0.902900 0.172313 0.233929 0.039 Uiso 1 1 calc R U . . .
H24C H 0.716886 0.216896 0.255466 0.039 Uiso 1 1 calc R U . . .
C2 C 1.1380(3) 0.0980(2) 0.5856(2) 0.0245(6) Uani 1 1 d . . . . .
H2 H 1.192108 0.037428 0.567547 0.029 Uiso 1 1 calc R U . . .
C26 C 0.5221(4) 0.7288(2) 0.10396(19) 0.0240(6) Uani 1 1 d . . . . .
C22 C 1.0697(3) 0.3748(3) 0.18079(19) 0.0236(6) Uani 1 1 d . . . . .
H22A H 1.097085 0.456277 0.140148 0.035 Uiso 1 1 calc R U . . .
H22B H 1.133907 0.320176 0.156087 0.035 Uiso 1 1 calc R U . . .
H22C H 1.097789 0.359953 0.242763 0.035 Uiso 1 1 calc R U . . .
C20 C 0.3835(4) 0.6690(3) 0.0791(2) 0.0290(7) Uani 1 1 d . . . . .
H20A H 0.433330 0.606570 0.058503 0.043 Uiso 1 1 calc R U . . .
H20B H 0.327982 0.727927 0.029467 0.043 Uiso 1 1 calc R U . . .
H20C H 0.301574 0.634548 0.133676 0.043 Uiso 1 1 calc R U . . .
C19 C 0.4425(4) 0.8278(3) 0.1328(2) 0.0371(8) Uani 1 1 d . . . . .
H19A H 0.356881 0.795084 0.185874 0.056 Uiso 1 1 calc R U . . .
H19B H 0.390940 0.886375 0.081254 0.056 Uiso 1 1 calc R U . . .
H19C H 0.528308 0.865644 0.150007 0.056 Uiso 1 1 calc R U . . .
C21 C 0.6506(5) 0.7827(3) 0.0184(2) 0.0414(9) Uani 1 1 d . . . . .
H21A H 0.743381 0.814479 0.035349 0.062 Uiso 1 1 calc R U . . .
H21B H 0.597192 0.846437 -0.029358 0.062 Uiso 1 1 calc R U . . .
H21C H 0.693062 0.721558 -0.005428 0.062 Uiso 1 1 calc R U . . .
C23 C 0.8431(4) 0.3653(3) 0.0904(2) 0.0329(7) Uani 1 1 d . . . . .
H23A H 0.723422 0.354149 0.092680 0.049 Uiso 1 1 calc R U . . .
H23B H 0.907014 0.304455 0.072996 0.049 Uiso 1 1 calc R U . . .
H23C H 0.874602 0.443572 0.044636 0.049 Uiso 1 1 calc R U . . .

loop_
_atom_site_aniso_label
_atom_site_aniso_U_11
_atom_site_aniso_U_22
_atom_site_aniso_U_33
_atom_site_aniso_U_23
_atom_site_aniso_U_13
_atom_site_aniso_U_12
Sb1 0.01348(10) 0.01889(10) 0.02234(10) -0.01017(8) -0.00298(8) 0.00014(7)
Ni1 0.01440(17) 0.01583(17) 0.01191(17) -0.00551(14) -0.00283(14) 0.00034(13)
F1 0.0222(9) 0.0347(9) 0.0301(9) -0.0162(8) -0.0082(8) -0.0017(7)
F5 0.0295(9) 0.0198(8) 0.0336(9) -0.0086(7) -0.0104(8) -0.0018(7)
F4 0.0254(9) 0.0290(9) 0.0311(9) -0.0118(7) -0.0129(8) -0.0001(7)
F3 0.0235(9) 0.0455(11) 0.0341(10) -0.0218(9) 0.0028(8) 0.0031(8)
F6 0.0184(8) 0.0425(10) 0.0412(10) -0.0286(9) 0.0027(8) 0.0005(8)
O1 0.0176(9) 0.0188(9) 0.0154(9) -0.0071(8) -0.0039(8) 0.0010(8)
F2 0.0299(10) 0.0201(8) 0.0453(11) -0.0079(8) -0.0096(9) -0.0050(7)
O2 0.0262(11) 0.0433(13) 0.0160(10) -0.0126(9) -0.0057(9) -0.0004(10)
N1 0.0122(11) 0.0192(11) 0.0186(11) -0.0049(9) -0.0007(10) -0.0033(9)
N3 0.0105(10) 0.0155(10) 0.0138(11) -0.0063(9) 0.0010(9) -0.0045(9)
N2 0.0154(11) 0.0215(11) 0.0135(11) -0.0077(9) -0.0025(9) -0.0011(9)
C7 0.0124(13) 0.0199(13) 0.0168(13) -0.0078(11) 0.0003(11) -0.0057(11)
C12 0.0126(13) 0.0163(12) 0.0157(13) -0.0082(11) 0.0002(11) -0.0056(11)
C18 0.0120(13) 0.0183(13) 0.0164(13) -0.0072(11) -0.0003(11) -0.0051(11)
C10 0.0183(14) 0.0163(13) 0.0263(15) -0.0101(12) 0.0041(12) -0.0042(11)
C13 0.0122(12) 0.0176(13) 0.0137(13) -0.0068(11) 0.0002(11) -0.0065(10)
C16 0.0215(14) 0.0231(14) 0.0147(13) -0.0088(11) -0.0048(12) -0.0028(12)
C5 0.0116(13) 0.0216(14) 0.0186(14) -0.0032(11) -0.0013(11) -0.0074(11)
C11 0.0181(14) 0.0156(13) 0.0176(13) -0.0057(11) 0.0011(11) -0.0041(11)
C1 0.0168(14) 0.0197(14) 0.0242(15) -0.0058(12) -0.0003(12) -0.0043(11)
C17 0.0159(13) 0.0220(14) 0.0174(13) -0.0108(11) -0.0008(11) -0.0050(11)
C6 0.0133(13) 0.0268(15) 0.0128(13) -0.0032(11) -0.0012(11) -0.0054(11)
C15 0.0195(14) 0.0183(13) 0.0158(13) -0.0040(11) -0.0062(12) -0.0034(11)
C4 0.0198(15) 0.0237(15) 0.0231(15) 0.0005(12) -0.0082(13) -0.0065(12)
C25 0.0155(14) 0.0286(15) 0.0216(14) -0.0149(12) -0.0028(12) -0.0006(12)
C9 0.0217(15) 0.0234(14) 0.0226(14) -0.0154(12) 0.0057(12) -0.0080(12)
C8 0.0179(14) 0.0281(15) 0.0158(13) -0.0119(12) 0.0008(12) -0.0078(12)
C14 0.0185(14) 0.0165(13) 0.0200(14) -0.0075(11) -0.0055(12) -0.0016(11)
C3 0.0191(15) 0.0214(14) 0.0328(17) 0.0033(13) -0.0109(14) -0.0041(12)
C24 0.0203(15) 0.0257(15) 0.0373(17) -0.0189(14) -0.0005(14) -0.0036(12)
C2 0.0156(14) 0.0175(14) 0.0360(17) -0.0050(13) -0.0032(13) -0.0009(11)
C26 0.0343(17) 0.0203(14) 0.0193(14) -0.0068(12) -0.0121(13) 0.0010(13)
C22 0.0191(15) 0.0300(16) 0.0225(14) -0.0114(13) -0.0011(13) -0.0002(12)
C20 0.0347(18) 0.0299(16) 0.0282(16) -0.0137(14) -0.0180(14) 0.0056(14)
C19 0.063(2) 0.0229(16) 0.0319(17) -0.0107(14) -0.0301(17) 0.0108(16)
C21 0.054(2) 0.0369(19) 0.0244(17) 0.0009(15) -0.0061(17) -0.0113(17)
C23 0.0309(17) 0.049(2) 0.0319(17) -0.0286(16) -0.0134(15) 0.0122(15)

loop_
_atom_type_symbol
_atom_type_description
_atom_type_scat_dispersion_real
_atom_type_scat_dispersion_imag
_atom_type_scat_source
C C 0.0033 0.0016 'International Tables Vol C Tables 4.2.6.8 and 6.1.1.4'
Cl Cl 0.1484 0.1585 'International Tables Vol C Tables 4.2.6.8 and 6.1.1.4'
F F 0.0171 0.0103 'International Tables Vol C Tables 4.2.6.8 and 6.1.1.4'
H H 0.0000 0.0000 'International Tables Vol C Tables 4.2.6.8 and 6.1.1.4'
N N 0.0061 0.0033 'International Tables Vol C Tables 4.2.6.8 and 6.1.1.4'
Ni Ni 0.3393 1.1124 'International Tables Vol C Tables 4.2.6.8 and 6.1.1.4'
O O 0.0106 0.0060 'International Tables Vol C Tables 4.2.6.8 and 6.1.1.4'
Sb Sb -0.5866 1.5461 'International Tables Vol C Tables 4.2.6.8 and 6.1.1.4'

loop_
_geom_angle_atom_site_label_1
_geom_angle_atom_site_label_2
_geom_angle_atom_site_label_3
_geom_angle
_geom_angle_site_symmetry_1
_geom_angle_site_symmetry_3
_geom_angle_publ_flag
F1 Sb1 F5 90.67(7) . . ?
F1 Sb1 F4 179.19(7) . . ?
F1 Sb1 F3 90.64(7) . . ?
F1 Sb1 F6 90.89(7) . . ?
F1 Sb1 F2 89.61(7) . . ?
F5 Sb1 F4 90.06(7) . . ?
F5 Sb1 F2 178.47(7) . . ?
F4 Sb1 F2 89.67(7) . . ?
F3 Sb1 F5 90.74(8) . . ?
F3 Sb1 F4 88.98(7) . . ?
F3 Sb1 F6 178.42(7) . . ?
F3 Sb1 F2 90.76(8) . . ?
F6 Sb1 F5 88.82(7) . . ?
F6 Sb1 F4 89.50(7) . . ?
F6 Sb1 F2 89.67(8) . . ?
O1 Ni1 N1 101.03(9) . . ?
N3 Ni1 O1 85.97(8) . . ?
N3 Ni1 N1 173.00(9) . . ?
N2 Ni1 O1 172.86(9) . . ?
N2 Ni1 N1 85.94(9) . . ?
N2 Ni1 N3 87.05(9) . . ?
C18 O1 Ni1 112.17(16) . . ?
C5 N1 Ni1 112.61(18) . . ?
C1 N1 Ni1 128.14(19) . . ?
C1 N1 C5 119.2(2) . . ?
C12 N3 Ni1 113.00(16) . . ?
C13 N3 Ni1 114.35(17) . . ?
C13 N3 C12 132.7(2) . . ?
C7 N2 Ni1 113.76(16) . . ?
C6 N2 Ni1 117.71(18) . . ?
C6 N2 C7 128.5(2) . . ?
N2 C7 C12 113.6(2) . . ?
C8 C7 N2 126.3(2) . . ?
C8 C7 C12 120.1(2) . . ?
N3 C12 C7 112.6(2) . . ?
N3 C12 C11 128.2(2) . . ?
C11 C12 C7 119.2(2) . . ?
O1 C18 C13 117.7(2) . . ?
O1 C18 C17 122.5(2) . . ?
C17 C18 C13 119.8(2) . . ?
C11 C10 H10 119.7 . . ?
C11 C10 C9 120.7(3) . . ?
C9 C10 H10 119.7 . . ?
N3 C13 C18 109.8(2) . . ?
N3 C13 C14 130.3(2) . . ?
C14 C13 C18 119.9(2) . . ?
C17 C16 H16 116.8 . . ?
C17 C16 C15 126.5(2) . . ?
C15 C16 H16 116.8 . . ?
N1 C5 C6 114.4(2) . . ?
N1 C5 C4 121.3(3) . . ?
C4 C5 C6 124.3(2) . . ?
C12 C11 H11 120.2 . . ?
C10 C11 C12 119.6(2) . . ?
C10 C11 H11 120.2 . . ?
N1 C1 H1 119.1 . . ?
N1 C1 C2 121.7(3) . . ?
C2 C1 H1 119.1 . . ?
C18 C17 C25 120.5(2) . . ?
C16 C17 C18 115.3(2) . . ?
C16 C17 C25 124.2(2) . . ?
O2 C6 N2 128.2(3) . . ?
O2 C6 C5 122.6(2) . . ?
N2 C6 C5 109.2(2) . . ?
C16 C15 C26 117.0(2) . . ?
C14 C15 C16 119.2(2) . . ?
C14 C15 C26 123.8(3) . . ?
C5 C4 H4 120.3 . . ?
C5 C4 C3 119.5(3) . . ?
C3 C4 H4 120.3 . . ?
C17 C25 C24 112.3(2) . . ?
C17 C25 C22 108.4(2) . . ?
C17 C25 C23 110.6(2) . . ?
C24 C25 C22 109.6(2) . . ?
C24 C25 C23 107.1(2) . . ?
C23 C25 C22 108.7(2) . . ?
C10 C9 H9 119.4 . . ?
C8 C9 C10 121.2(2) . . ?
C8 C9 H9 119.4 . . ?
C7 C8 H8 120.4 . . ?
C9 C8 C7 119.2(2) . . ?
C9 C8 H8 120.4 . . ?
C13 C14 H14 120.4 . . ?
C15 C14 C13 119.2(2) . . ?
C15 C14 H14 120.4 . . ?
C4 C3 H3 120.6 . . ?
C4 C3 C2 118.8(3) . . ?
C2 C3 H3 120.6 . . ?
C25 C24 H24A 109.5 . . ?
C25 C24 H24B 109.5 . . ?
C25 C24 H24C 109.5 . . ?
H24A C24 H24B 109.5 . . ?
H24A C24 H24C 109.5 . . ?
H24B C24 H24C 109.5 . . ?
C1 C2 C3 119.5(3) . . ?
C1 C2 H2 120.3 . . ?
C3 C2 H2 120.3 . . ?
C15 C26 C20 108.7(2) . . ?
C15 C26 C19 112.4(2) . . ?
C15 C26 C21 109.2(2) . . ?
C19 C26 C20 108.4(3) . . ?
C19 C26 C21 108.6(3) . . ?
C21 C26 C20 109.4(2) . . ?
C25 C22 H22A 109.5 . . ?
C25 C22 H22B 109.5 . . ?
C25 C22 H22C 109.5 . . ?
H22A C22 H22B 109.5 . . ?
H22A C22 H22C 109.5 . . ?
H22B C22 H22C 109.5 . . ?
C26 C20 H20A 109.5 . . ?
C26 C20 H20B 109.5 . . ?
C26 C20 H20C 109.5 . . ?
H20A C20 H20B 109.5 . . ?
H20A C20 H20C 109.5 . . ?
H20B C20 H20C 109.5 . . ?
C26 C19 H19A 109.5 . . ?
C26 C19 H19B 109.5 . . ?
C26 C19 H19C 109.5 . . ?
H19A C19 H19B 109.5 . . ?
H19A C19 H19C 109.5 . . ?
H19B C19 H19C 109.5 . . ?
C26 C21 H21A 109.5 . . ?
C26 C21 H21B 109.5 . . ?
C26 C21 H21C 109.5 . . ?
H21A C21 H21B 109.5 . . ?
H21A C21 H21C 109.5 . . ?
H21B C21 H21C 109.5 . . ?
C25 C23 H23A 109.5 . . ?
C25 C23 H23B 109.5 . . ?
C25 C23 H23C 109.5 . . ?
H23A C23 H23B 109.5 . . ?
H23A C23 H23C 109.5 . . ?
H23B C23 H23C 109.5 . . ?

loop_
_geom_bond_atom_site_label_1
_geom_bond_atom_site_label_2
_geom_bond_distance
_geom_bond_site_symmetry_2
_geom_bond_publ_flag
Sb1 F1 1.8742(15) . ?
Sb1 F5 1.8767(15) . ?
Sb1 F4 1.8807(15) . ?
Sb1 F3 1.8745(16) . ?
Sb1 F6 1.8766(16) . ?
Sb1 F2 1.8863(16) . ?
Ni1 O1 1.8709(17) . ?
Ni1 N1 1.875(2) . ?
Ni1 N3 1.851(2) . ?
Ni1 N2 1.817(2) . ?
O1 C18 1.263(3) . ?
O2 C6 1.228(3) . ?
N1 C5 1.367(3) . ?
N1 C1 1.333(3) . ?
N3 C12 1.401(3) . ?
N3 C13 1.339(3) . ?
N2 C7 1.396(3) . ?
N2 C6 1.364(3) . ?
C7 C12 1.429(3) . ?
C7 C8 1.396(4) . ?
C12 C11 1.409(4) . ?
C18 C13 1.493(4) . ?
C18 C17 1.450(3) . ?
C10 H10 0.9500 . ?
C10 C11 1.384(4) . ?
C10 C9 1.393(4) . ?
C13 C14 1.427(4) . ?
C16 H16 0.9500 . ?
C16 C17 1.351(4) . ?
C16 C15 1.454(4) . ?
C5 C6 1.503(4) . ?
C5 C4 1.377(4) . ?
C11 H11 0.9500 . ?
C1 H1 0.9500 . ?
C1 C2 1.382(4) . ?
C17 C25 1.534(4) . ?
C15 C14 1.364(4) . ?
C15 C26 1.521(4) . ?
C4 H4 0.9500 . ?
C4 C3 1.384(4) . ?
C25 C24 1.538(4) . ?
C25 C22 1.546(4) . ?
C25 C23 1.539(4) . ?
C9 H9 0.9500 . ?
C9 C8 1.386(4) . ?
C8 H8 0.9500 . ?
C14 H14 0.9500 . ?
C3 H3 0.9500 . ?
C3 C2 1.387(4) . ?
C24 H24A 0.9800 . ?
C24 H24B 0.9800 . ?
C24 H24C 0.9800 . ?
C2 H2 0.9500 . ?
C26 C20 1.548(4) . ?
C26 C19 1.522(4) . ?
C26 C21 1.536(4) . ?
C22 H22A 0.9800 . ?
C22 H22B 0.9800 . ?
C22 H22C 0.9800 . ?
C20 H20A 0.9800 . ?
C20 H20B 0.9800 . ?
C20 H20C 0.9800 . ?
C19 H19A 0.9800 . ?
C19 H19B 0.9800 . ?
C19 H19C 0.9800 . ?
C21 H21A 0.9800 . ?
C21 H21B 0.9800 . ?
C21 H21C 0.9800 . ?
C23 H23A 0.9800 . ?
C23 H23B 0.9800 . ?
C23 H23C 0.9800 . ?

loop_
_geom_torsion_atom_site_label_1
_geom_torsion_atom_site_label_2
_geom_torsion_atom_site_label_3
_geom_torsion_atom_site_label_4
_geom_torsion
_geom_torsion_site_symmetry_1
_geom_torsion_site_symmetry_2
_geom_torsion_site_symmetry_3
_geom_torsion_site_symmetry_4
_geom_torsion_publ_flag
Ni1 O1 C18 C13 1.6(3) . . . . ?
Ni1 O1 C18 C17 -176.63(18) . . . . ?
Ni1 N1 C5 C6 -1.0(3) . . . . ?
Ni1 N1 C5 C4 179.41(19) . . . . ?
Ni1 N1 C1 C2 -179.07(18) . . . . ?
Ni1 N3 C12 C7 1.5(2) . . . . ?
Ni1 N3 C12 C11 -177.3(2) . . . . ?
Ni1 N3 C13 C18 0.9(2) . . . . ?
Ni1 N3 C13 C14 -179.1(2) . . . . ?
Ni1 N2 C7 C12 -0.7(3) . . . . ?
Ni1 N2 C7 C8 179.0(2) . . . . ?
Ni1 N2 C6 O2 174.1(2) . . . . ?
Ni1 N2 C6 C5 -4.7(3) . . . . ?
O1 Ni1 N1 C5 177.26(16) . . . . ?
O1 Ni1 N1 C1 -3.4(2) . . . . ?
O1 Ni1 N3 C12 179.93(16) . . . . ?
O1 Ni1 N3 C13 -0.12(17) . . . . ?
O1 C18 C13 N3 -1.7(3) . . . . ?
O1 C18 C13 C14 178.3(2) . . . . ?
O1 C18 C17 C16 179.4(2) . . . . ?
O1 C18 C17 C25 -3.4(4) . . . . ?
N1 Ni1 O1 C18 179.30(16) . . . . ?
N1 Ni1 N2 C7 -178.67(18) . . . . ?
N1 Ni1 N2 C6 3.55(19) . . . . ?
N1 C5 C6 O2 -175.3(2) . . . . ?
N1 C5 C6 N2 3.6(3) . . . . ?
N1 C5 C4 C3 -0.5(4) . . . . ?
N1 C1 C2 C3 0.0(4) . . . . ?
N3 Ni1 O1 C18 -0.85(16) . . . . ?
N3 Ni1 N2 C7 1.30(17) . . . . ?
N3 Ni1 N2 C6 -176.48(19) . . . . ?
N3 C12 C11 C10 -179.7(2) . . . . ?
N3 C13 C14 C15 -177.4(2) . . . . ?
N2 Ni1 N1 C5 -1.21(17) . . . . ?
N2 Ni1 N1 C1 178.2(2) . . . . ?
N2 Ni1 N3 C12 -1.58(16) . . . . ?
N2 Ni1 N3 C13 178.36(18) . . . . ?
N2 C7 C12 N3 -0.5(3) . . . . ?
N2 C7 C12 C11 178.4(2) . . . . ?
N2 C7 C8 C9 -179.5(2) . . . . ?
C7 N2 C6 O2 -3.3(4) . . . . ?
C7 N2 C6 C5 177.9(2) . . . . ?
C7 C12 C11 C10 1.6(4) . . . . ?
C12 N3 C13 C18 -179.2(2) . . . . ?
C12 N3 C13 C14 0.9(4) . . . . ?
C12 C7 C8 C9 0.3(4) . . . . ?
C18 C13 C14 C15 2.6(4) . . . . ?
C18 C17 C25 C24 56.4(3) . . . . ?
C18 C17 C25 C22 -64.9(3) . . . . ?
C18 C17 C25 C23 176.0(2) . . . . ?
C10 C9 C8 C7 0.7(4) . . . . ?
C13 N3 C12 C7 -178.4(2) . . . . ?
C13 N3 C12 C11 2.8(4) . . . . ?
C13 C18 C17 C16 1.2(3) . . . . ?
C13 C18 C17 C25 178.4(2) . . . . ?
C16 C17 C25 C24 -126.7(3) . . . . ?
C16 C17 C25 C22 112.0(3) . . . . ?
C16 C17 C25 C23 -7.1(4) . . . . ?
C16 C15 C14 C13 0.3(4) . . . . ?
C16 C15 C26 C20 61.6(3) . . . . ?
C16 C15 C26 C19 -178.4(2) . . . . ?
C16 C15 C26 C21 -57.8(3) . . . . ?
C5 N1 C1 C2 0.3(4) . . . . ?
C5 C4 C3 C2 0.8(4) . . . . ?
C11 C10 C9 C8 -0.5(4) . . . . ?
C1 N1 C5 C6 179.5(2) . . . . ?
C1 N1 C5 C4 0.0(4) . . . . ?
C17 C18 C13 N3 176.6(2) . . . . ?
C17 C18 C13 C14 -3.4(3) . . . . ?
C17 C16 C15 C14 -2.7(4) . . . . ?
C17 C16 C15 C26 176.4(2) . . . . ?
C6 N2 C7 C12 176.7(2) . . . . ?
C6 N2 C7 C8 -3.5(4) . . . . ?
C6 C5 C4 C3 180.0(2) . . . . ?
C15 C16 C17 C18 1.8(4) . . . . ?
C15 C16 C17 C25 -175.2(2) . . . . ?
C4 C5 C6 O2 4.2(4) . . . . ?
C4 C5 C6 N2 -176.9(2) . . . . ?
C4 C3 C2 C1 -0.6(4) . . . . ?
C9 C10 C11 C12 -0.7(4) . . . . ?
C8 C7 C12 N3 179.7(2) . . . . ?
C8 C7 C12 C11 -1.4(3) . . . . ?
C14 C15 C26 C20 -119.3(3) . . . . ?
C14 C15 C26 C19 0.7(4) . . . . ?
C14 C15 C26 C21 121.4(3) . . . . ?
C26 C15 C14 C13 -178.8(2) . . . . ?

loop_
_smtbx_masks_void_nr
_smtbx_masks_void_average_x
_smtbx_masks_void_average_y
_smtbx_masks_void_average_z
_smtbx_masks_void_volume
_smtbx_masks_void_count_electrons
_smtbx_masks_void_content
1 0.000 0.000 0.000 144.5 44.8 '1 CH2Cl2'
2 0.400 0.417 0.067 7.3 0.0 ?
3 0.600 0.583 0.933 7.3 0.0 ?
